data_4300505
loop_
_publ_author_name
'Diaz, Pilar'
'Benet-Buchholz, Jordi'
'Vilar, Ramon'
'White, Andrew J.P.'

_publ_section_title
;
Anion influence on the structures of a series of copper(II)
 metal-organic frameworks
;
_journal_name_full 'Inorganic Chemistry'
_journal_paper_doi 10.1021/ic051457i
_journal_year 2006
_chemical_formula_sum 'C17 H20 Cu N4 O5'
_chemical_formula_weight 423.91
_space_group_IT_number 14
_symmetry_cell_setting monoclinic
_symmetry_space_group_name_Hall '-P 2yn'
_symmetry_space_group_name_H-M 'P 1 21/n 1'
_cell_angle_alpha 90.00
_cell_angle_beta 93.798(5)
_cell_angle_gamma 90.00
_cell_formula_units_Z 4
_cell_length_a 9.2047(5)
_cell_length_b 18.3674(10)
_cell_length_c 10.8366(7)
_cell_measurement_temperature 293(2)
_cell_volume 1828.08(18)
_diffrn_ambient_temperature 293(2)
_exptl_crystal_density_diffrn 1.540
_cod_depositor_comments
;
The following automatic conversions were performed:
'_symmetry_cell_setting' value 'Monoclinic' changed to 'monoclinic'
according to '/home/saulius/struct/CIF-dictionaries/cif_core.dic'
dictionary named 'cif_core.dic' version 2.4.1 from 2010-06-29.

Automatic conversion script
Id: cif_fix_enum 1527 2010-12-29 10:47:43Z saulius 
;
_cod_original_sg_symbol_H-M 'P 21/n'
_cod_database_code 4300505

loop_
_symmetry_equiv_pos_as_xyz
'x, y, z'
'-x+1/2, y+1/2, -z+1/2'
'-x, -y, -z'
'x-1/2, -y-1/2, z-1/2'

loop_
_atom_site_label
_atom_site_type_symbol
_atom_site_fract_x
_atom_site_fract_y
_atom_site_fract_z
_atom_site_U_iso_or_equiv
_atom_site_adp_type
_atom_site_occupancy
_atom_site_symmetry_multiplicity
_atom_site_calc_flag
_atom_site_refinement_flags
_atom_site_disorder_assembly
_atom_site_disorder_group
Cu Cu 0.73340(3) 0.837148(15) 0.75659(2) 0.04030(16) Uani 1 1 d . . .
N1 N 0.7938(2) 0.84167(9) 0.57956(18) 0.0441(4) Uani 1 1 d . . .
C2 C 0.8574(4) 0.90180(14) 0.5383(3) 0.0670(8) Uani 1 1 d . . .
H2 H 0.8641 0.9426 0.5893 0.080 Uiso 1 1 calc R . .
C3 C 0.9133(3) 0.90573(14) 0.4237(3) 0.0661(7) Uani 1 1 d . . .
H3 H 0.9595 0.9480 0.3999 0.079 Uiso 1 1 calc R . .
C4 C 0.9008(2) 0.84705(11) 0.3442(2) 0.0407(4) Uani 1 1 d . . .
C5 C 0.8292(3) 0.78708(12) 0.3850(2) 0.0510(5) Uani 1 1 d . . .
H5 H 0.8159 0.7466 0.3339 0.061 Uiso 1 1 calc R . .
C6 C 0.7770(3) 0.78628(12) 0.5012(2) 0.0508(5) Uani 1 1 d . . .
H6 H 0.7277 0.7451 0.5259 0.061 Uiso 1 1 calc R . .
C7 C 0.9630(2) 0.84916(13) 0.2185(2) 0.0479(5) Uani 1 1 d . . .
H7A H 0.9790 0.7997 0.1910 0.057 Uiso 1 1 calc R . .
H7B H 0.8927 0.8717 0.1597 0.057 Uiso 1 1 calc R . .
N8 N 1.09936(19) 0.88918(10) 0.21940(18) 0.0472(4) Uani 1 1 d D . .
H8 H 1.100(3) 0.9376(2) 0.206(2) 0.051(7) Uiso 1 1 d D . .
C9 C 1.2269(2) 0.85542(11) 0.25093(15) 0.0339(4) Uani 1 1 d . . .
O9 O 1.23594(15) 0.78890(8) 0.26205(13) 0.0466(4) Uani 1 1 d . . .
N10 N 1.3441(2) 0.89933(10) 0.26897(18) 0.0456(4) Uani 1 1 d D . .
H10 H 1.337(3) 0.94812(16) 0.273(2) 0.041(6) Uiso 1 1 d D . .
C11 C 1.4893(2) 0.86848(14) 0.2869(2) 0.0491(5) Uani 1 1 d . . .
H11A H 1.4839 0.8215 0.3272 0.059 Uiso 1 1 calc R . .
H11B H 1.5499 0.9002 0.3403 0.059 Uiso 1 1 calc R . .
C12 C 1.5574(2) 0.85943(12) 0.16449(19) 0.0412(4) Uani 1 1 d . . .
C13 C 1.5855(3) 0.92012(12) 0.0929(2) 0.0479(5) Uani 1 1 d . . .
H13 H 1.5667 0.9666 0.1219 0.057 Uiso 1 1 calc R . .
C14 C 1.6413(3) 0.91129(11) -0.0212(2) 0.0469(5) Uani 1 1 d . . .
H14 H 1.6596 0.9524 -0.0679 0.056 Uiso 1 1 calc R . .
N15 N 1.6701(2) 0.84494(9) -0.06720(17) 0.0408(4) Uani 1 1 d . . .
C16 C 1.6481(3) 0.78718(11) 0.0031(2) 0.0480(5) Uani 1 1 d . . .
H16 H 1.6719 0.7414 -0.0261 0.058 Uiso 1 1 calc R . .
C17 C 1.5911(3) 0.79231(12) 0.1184(2) 0.0485(5) Uani 1 1 d . . .
H17 H 1.5758 0.7505 0.1641 0.058 Uiso 1 1 calc R . .
C18 C 0.9839(3) 0.90591(12) 0.8413(2) 0.0478(5) Uani 1 1 d . . .
O18 O 0.94028(19) 0.84137(7) 0.81921(16) 0.0484(4) Uani 1 1 d . . .
O19 O 0.9060(2) 0.96025(9) 0.8190(2) 0.0686(5) Uani 1 1 d . . .
C20 C 1.1362(3) 0.91524(17) 0.8983(3) 0.0700(8) Uani 1 1 d . . .
H20A H 1.1391 0.9559 0.9541 0.105 Uiso 1 1 calc R . .
H20B H 1.2015 0.9239 0.8344 0.105 Uiso 1 1 calc R . .
H20C H 1.1652 0.8719 0.9429 0.105 Uiso 1 1 calc R . .
C21 C 0.4838(3) 0.90118(12) 0.6659(2) 0.0484(5) Uani 1 1 d . . .
O21 O 0.52784(18) 0.83700(7) 0.69193(16) 0.0482(4) Uani 1 1 d . . .
O22 O 0.5553(3) 0.95574(10) 0.6909(2) 0.0767(6) Uani 1 1 d . . .
C23 C 0.3346(4) 0.90754(19) 0.6004(3) 0.0763(9) Uani 1 1 d . . .
H23A H 0.3360 0.9445 0.5378 0.115 Uiso 1 1 calc R . .
H23B H 0.2652 0.9205 0.6590 0.115 Uiso 1 1 calc R . .
H23C H 0.3077 0.8618 0.5628 0.115 Uiso 1 1 calc R . .

loop_
_atom_site_aniso_label
_atom_site_aniso_U_11
_atom_site_aniso_U_22
_atom_site_aniso_U_33
_atom_site_aniso_U_23
_atom_site_aniso_U_13
_atom_site_aniso_U_12
Cu 0.0494(2) 0.0322(2) 0.0399(2) -0.00084(10) 0.00715(15) -0.00039(10)
N1 0.0516(10) 0.0385(9) 0.0427(10) 0.0004(7) 0.0072(8) -0.0019(7)
C2 0.104(2) 0.0452(13) 0.0550(15) -0.0142(11) 0.0278(14) -0.0236(13)
C3 0.0897(19) 0.0550(15) 0.0561(15) -0.0075(11) 0.0250(13) -0.0286(13)
C4 0.0343(9) 0.0464(11) 0.0410(11) 0.0011(8) 0.0002(8) 0.0037(8)
C5 0.0666(14) 0.0443(11) 0.0416(11) -0.0041(9) 0.0002(10) -0.0035(10)
C6 0.0651(14) 0.0409(11) 0.0465(12) 0.0013(9) 0.0039(10) -0.0095(10)
C7 0.0408(11) 0.0619(13) 0.0411(11) 0.0019(9) 0.0038(9) 0.0047(9)
N8 0.0449(9) 0.0386(9) 0.0595(11) 0.0127(8) 0.0138(8) 0.0065(8)
C9 0.0422(10) 0.0289(9) 0.0317(10) 0.0018(6) 0.0103(8) 0.0026(7)
O9 0.0509(8) 0.0286(8) 0.0601(10) 0.0029(5) 0.0023(7) -0.0006(5)
N10 0.0455(9) 0.0330(8) 0.0600(11) -0.0062(8) 0.0156(8) -0.0038(7)
C11 0.0408(11) 0.0644(14) 0.0425(11) -0.0028(10) 0.0056(9) -0.0052(10)
C12 0.0308(9) 0.0520(11) 0.0407(11) -0.0016(9) 0.0007(8) -0.0027(8)
C13 0.0510(11) 0.0408(11) 0.0529(13) -0.0032(9) 0.0112(10) 0.0075(9)
C14 0.0561(12) 0.0383(11) 0.0473(12) 0.0031(8) 0.0112(10) 0.0044(9)
N15 0.0448(9) 0.0373(9) 0.0404(9) -0.0017(6) 0.0035(7) 0.0009(6)
C16 0.0624(13) 0.0384(10) 0.0436(12) -0.0022(8) 0.0057(10) -0.0021(9)
C17 0.0574(12) 0.0425(11) 0.0459(12) 0.0024(9) 0.0049(9) -0.0087(9)
C18 0.0593(13) 0.0404(11) 0.0446(12) -0.0011(9) 0.0103(10) -0.0062(9)
O18 0.0538(9) 0.0365(8) 0.0554(9) -0.0024(6) 0.0079(7) -0.0047(6)
O19 0.0845(13) 0.0390(9) 0.0821(13) -0.0004(8) 0.0045(10) -0.0031(8)
C20 0.0661(16) 0.080(2) 0.0634(17) -0.0066(13) 0.0014(13) -0.0209(14)
C21 0.0591(13) 0.0448(11) 0.0414(11) -0.0030(9) 0.0040(10) 0.0075(10)
O21 0.0542(9) 0.0374(8) 0.0528(9) 0.0007(6) 0.0028(7) 0.0010(6)
O22 0.0965(15) 0.0401(9) 0.0911(14) -0.0043(9) -0.0110(12) -0.0006(9)
C23 0.0715(18) 0.092(2) 0.0639(17) -0.0007(14) -0.0088(14) 0.0206(16)

loop_
_geom_bond_atom_site_label_1
_geom_bond_atom_site_label_2
_geom_bond_distance
_geom_bond_site_symmetry_2
_geom_bond_publ_flag
Cu O21 1.9737(17) . ?
Cu O18 1.9803(17) . ?
Cu N1 2.0341(19) . ?
Cu N15 2.0381(18) 1_456 ?
Cu O9 2.3160(15) 4_576 ?
N1 C6 1.328(3) . ?
N1 C2 1.341(3) . ?
C2 C3 1.377(4) . ?
C3 C4 1.380(3) . ?
C4 C5 1.372(3) . ?
C4 C7 1.512(3) . ?
C5 C6 1.377(3) . ?
C7 N8 1.454(3) . ?
N8 C9 1.351(3) . ?
C9 O9 1.230(3) . ?
C9 N10 1.351(3) . ?
O9 Cu 2.3160(15) 4_675 ?
N10 C11 1.453(3) . ?
C11 C12 1.513(3) . ?
C12 C17 1.374(3) . ?
C12 C13 1.392(3) . ?
C13 C14 1.379(3) . ?
C14 N15 1.350(3) . ?
N15 C16 1.329(3) . ?
N15 Cu 2.0381(18) 1_654 ?
C16 C17 1.390(3) . ?
C18 O19 1.244(3) . ?
C18 O18 1.269(3) . ?
C18 C20 1.503(4) . ?
C21 O22 1.220(3) . ?
C21 O21 1.272(3) . ?
C21 C23 1.507(4) . ?
